data_4329375
loop_
_publ_author_name
'Manolis J. Manos'
'Eleni J. Kyprianidou'
'Giannis S. Papaefstathiou'
'Anastasios J. Tasiopoulos'

_publ_section_title
;
 Insertion of Functional Groups into a Nd3+ Metal-Organic Framework via
 Single-Crystal-to-Single-Crystal Coordinating Solvent Exchange
;
_journal_name_full 'Inorganic Chemistry'
_journal_page_first 6308
_journal_page_last 6314
_journal_paper_doi 10.1021/ic3005085
_journal_volume 51
_journal_year 2012
_chemical_formula_moiety 'C21 H14 N3 Nd O7'
_chemical_formula_sum 'C21 H14 N3 Nd O7'
_chemical_formula_weight 564.59
_chemical_name_systematic
; 
 ? 
;
_space_group_IT_number 15
_symmetry_cell_setting monoclinic
_symmetry_space_group_name_Hall '-C 2yc'
_symmetry_space_group_name_H-M 'C 1 2/c 1'
_atom_sites_solution_hydrogens geom
_atom_sites_solution_primary direct
_atom_sites_solution_secondary difmap
_audit_creation_method SHELXL-97
_cell_angle_alpha 90.00
_cell_angle_beta 100.785(4)
_cell_angle_gamma 90.00
_cell_formula_units_Z 8
_cell_length_a 29.0425(10)
_cell_length_b 13.7951(6)
_cell_length_c 13.0814(6)
_cell_measurement_reflns_used 5519
_cell_measurement_temperature 100(2)
_cell_measurement_theta_max 28.6232
_cell_measurement_theta_min 2.9473
_cell_volume 5148.4(4)
_computing_cell_refinement 'CrysAlis RED'
_computing_data_collection 'CrysAlis CCD'
_computing_data_reduction 'CrysAlis RED'
_computing_molecular_graphics
;
 DIAMOND (Brandenburg, 2006)
 MERCURY (Bruno et al. 2002)
;
_computing_publication_material 'WINGX (Farrugia, 1999)'
_computing_structure_refinement 'SHELXL-97 (Sheldrick, 1997)'
_computing_structure_solution 'SHELXL-97 (Sheldrick, 1997)'
_diffrn_ambient_temperature 100(2)
_diffrn_detector_area_resol_mean 10.4223
_diffrn_measured_fraction_theta_full 0.998
_diffrn_measured_fraction_theta_max 0.998
_diffrn_measurement_device_type 'SuperNova, Dual, Cu at zero, Atlas'
_diffrn_measurement_method '\w scans'
_diffrn_radiation_monochromator mirror
_diffrn_radiation_source 'SuperNova (Mo) X-ray Source'
_diffrn_radiation_type MoK\a
_diffrn_radiation_wavelength 0.71073
_diffrn_reflns_av_R_equivalents 0.0387
_diffrn_reflns_av_sigmaI/netI 0.0469
_diffrn_reflns_limit_h_max 34
_diffrn_reflns_limit_h_min -25
_diffrn_reflns_limit_k_max 14
_diffrn_reflns_limit_k_min -16
_diffrn_reflns_limit_l_max 15
_diffrn_reflns_limit_l_min -14
_diffrn_reflns_number 11278
_diffrn_reflns_theta_full 25.00
_diffrn_reflns_theta_max 25.00
_diffrn_reflns_theta_min 2.95
_exptl_absorpt_coefficient_mu 2.057
_exptl_absorpt_correction_T_max 1.00000
_exptl_absorpt_correction_T_min 0.82451
_exptl_absorpt_correction_type multi-scan
_exptl_absorpt_process_details 'empirical absorption correction (CrysAlis RED, Oxford Diffraction)'
_exptl_crystal_colour colorless
_exptl_crystal_density_diffrn 1.457
_exptl_crystal_description plate
_exptl_crystal_F_000 2216
_exptl_crystal_size_max 0.08
_exptl_crystal_size_mid 0.05
_exptl_crystal_size_min 0.02
_refine_diff_density_max 3.816
_refine_diff_density_min -0.993
_refine_diff_density_rms 0.163
_refine_ls_extinction_method none
_refine_ls_goodness_of_fit_ref 1.065
_refine_ls_hydrogen_treatment mixed
_refine_ls_matrix_type full
_refine_ls_number_parameters 299
_refine_ls_number_reflns 4535
_refine_ls_number_restraints 2
_refine_ls_restrained_S_all 1.065
_refine_ls_R_factor_all 0.0688
_refine_ls_R_factor_gt 0.0531
_refine_ls_shift/su_max 0.001
_refine_ls_shift/su_mean 0.000
_refine_ls_structure_factor_coef Fsqd
_refine_ls_weighting_details 'calc w=1/[\s^2^(Fo^2^)+(0.0942P)^2^+22.1298P] where P=(Fo^2^+2Fc^2^)/3'
_refine_ls_weighting_scheme calc
_refine_ls_wR_factor_gt 0.1472
_refine_ls_wR_factor_ref 0.1539
_reflns_number_gt 3437
_reflns_number_total 4535
_reflns_threshold_expression >2sigma(I)
_cod_data_source_file ic3005085_si_002_13.cif
_cod_data_source_block UCY-2-mIma
_cod_original_sg_symbol_H-M 'C 2/c'
_cod_database_code 4329375

loop_
_symmetry_equiv_pos_as_xyz
'x, y, z'
'-x, y, -z+1/2'
'x+1/2, y+1/2, z'
'-x+1/2, y+1/2, -z+1/2'
'-x, -y, -z'
'x, -y, z-1/2'
'-x+1/2, -y+1/2, -z'
'x+1/2, -y+1/2, z-1/2'

loop_
_atom_site_label
_atom_site_type_symbol
_atom_site_fract_x
_atom_site_fract_y
_atom_site_fract_z
_atom_site_U_iso_or_equiv
_atom_site_adp_type
_atom_site_occupancy
_atom_site_symmetry_multiplicity
_atom_site_calc_flag
_atom_site_refinement_flags
Nd1 Nd 0.316580(12) 0.29026(3) 0.55163(3) 0.02622(17) Uani 1 1 d .
O1 O 0.38929(18) 0.3324(4) 0.4875(5) 0.0448(15) Uani 1 1 d .
O2 O 0.37838(19) 0.1759(4) 0.5102(5) 0.0451(15) Uani 1 1 d .
O3 O 0.23097(15) 0.3539(3) 0.4728(4) 0.0314(12) Uani 1 1 d .
O4 O 0.29246(16) 0.4494(3) 0.4713(4) 0.0333(12) Uani 1 1 d .
O5 O 0.27089(19) 0.3027(5) 0.6879(5) 0.0491(16) Uani 1 1 d .
O6 O 0.30051(18) 0.2629(4) 0.3654(4) 0.0391(13) Uani 1 1 d .
O7 O 0.3664(3) 0.2235(5) 0.7141(6) 0.067(2) Uani 1 1 d D
N1 N 0.5953(2) 0.0875(5) 0.3507(6) 0.0450(19) Uani 1 1 d .
N2 N 0.3521(3) 0.4221(6) 0.6829(7) 0.064(2) Uani 1 1 d .
N3 N 0.3618(4) 0.5341(9) 0.8160(7) 0.084(3) Uani 1 1 d D
C1 C 0.4019(3) 0.2446(6) 0.4840(6) 0.0358(18) Uani 1 1 d .
C2 C 0.4460(3) 0.2237(5) 0.4437(6) 0.0337(18) Uani 1 1 d .
C3 C 0.4720(3) 0.2987(6) 0.4130(7) 0.042(2) Uani 1 1 d .
H3 H 0.4612 0.3621 0.4133 0.050 Uiso 1 1 calc R
C4 C 0.5141(3) 0.2795(6) 0.3819(8) 0.045(2) Uani 1 1 d .
H4 H 0.5312 0.3302 0.3606 0.054 Uiso 1 1 calc R
C5 C 0.5309(3) 0.1862(6) 0.3822(7) 0.042(2) Uani 1 1 d .
C6 C 0.5037(3) 0.1108(7) 0.4061(8) 0.060(3) Uani 1 1 d .
H6 H 0.5139 0.0473 0.4016 0.072 Uiso 1 1 calc R
C7 C 0.4608(3) 0.1285(7) 0.4369(8) 0.053(3) Uani 1 1 d .
H7 H 0.4425 0.0773 0.4526 0.064 Uiso 1 1 calc R
C8 C 0.5778(3) 0.1706(7) 0.3559(7) 0.041(2) Uani 1 1 d .
C9 C 0.2487(2) 0.4337(5) 0.4462(6) 0.0303(16) Uani 1 1 d .
C10 C 0.2183(2) 0.5051(5) 0.3857(6) 0.0288(16) Uani 1 1 d .
C11 C 0.6706(3) 0.0100(5) 0.3891(7) 0.038(2) Uani 1 1 d .
H11 H 0.6576 -0.0355 0.4279 0.046 Uiso 1 1 calc R
C12 C 0.6419(3) 0.0825(6) 0.3349(6) 0.0359(18) Uani 1 1 d .
C13 C 0.6610(2) 0.1434(6) 0.2701(6) 0.0375(19) Uani 1 1 d .
H13 H 0.6419 0.1890 0.2306 0.045 Uiso 1 1 calc R
C14 C 0.2082(2) 0.3615(6) 0.7621(6) 0.0317(17) Uani 1 1 d .
C15 C 0.2371(2) 0.5719(5) 0.3224(6) 0.0340(18) Uani 1 1 d .
H15 H 0.2691 0.5712 0.3212 0.041 Uiso 1 1 calc R
C16 C 0.2273(3) 0.2945(6) 0.6909(6) 0.0379(19) Uani 1 1 d .
C17 C 0.3730(4) 0.3831(9) 0.7853(9) 0.067(3) Uani 1 1 d .
C18 C 0.3795(4) 0.4507(8) 0.8636(9) 0.064(3) Uani 1 1 d .
C19 C 0.3440(5) 0.5132(10) 0.7108(10) 0.084(4) Uani 1 1 d .
H19 H 0.3280 0.5585 0.6647 0.101 Uiso 1 1 calc R
C20 C 0.3991(5) 0.4466(10) 0.9707(11) 0.101(5) Uani 1 1 d .
H20A H 0.3979 0.5098 1.0009 0.152 Uiso 1 1 calc R
H20B H 0.4311 0.4258 0.9795 0.152 Uiso 1 1 calc R
H20C H 0.3817 0.4016 1.0045 0.152 Uiso 1 1 calc R
C21 C 0.3814(5) 0.2798(11) 0.7950(13) 0.098(5) Uani 1 1 d .
H21 H 0.353(4) 0.162(7) 0.743(10) 0.118 Uiso 1 1 d D
H22 H 0.363(5) 0.593(7) 0.869(8) 0.118 Uiso 1 1 d D
H16 H 0.597(3) 0.231(6) 0.336(6) 0.04(2) Uiso 1 1 d .

loop_
_atom_site_aniso_label
_atom_site_aniso_U_11
_atom_site_aniso_U_22
_atom_site_aniso_U_33
_atom_site_aniso_U_23
_atom_site_aniso_U_13
_atom_site_aniso_U_12
Nd1 0.0182(2) 0.0247(2) 0.0409(3) -0.00184(18) 0.01886(16) 0.00220(16)
O1 0.028(3) 0.035(3) 0.081(4) -0.014(3) 0.034(3) 0.000(2)
O2 0.032(3) 0.035(3) 0.079(4) 0.014(3) 0.040(3) 0.010(3)
O3 0.021(2) 0.027(3) 0.050(3) -0.001(2) 0.017(2) 0.005(2)
O4 0.025(3) 0.025(3) 0.057(3) 0.002(2) 0.024(2) 0.003(2)
O5 0.026(3) 0.082(5) 0.045(3) -0.025(3) 0.022(3) -0.005(3)
O6 0.025(3) 0.052(3) 0.046(3) -0.009(3) 0.018(2) -0.003(3)
O7 0.084(5) 0.067(5) 0.051(4) -0.012(4) 0.014(4) 0.022(4)
N1 0.027(3) 0.046(4) 0.072(5) 0.025(4) 0.036(3) 0.016(3)
N2 0.049(5) 0.049(5) 0.089(7) -0.023(5) -0.002(4) -0.008(4)
N3 0.083(7) 0.116(9) 0.058(6) -0.028(6) 0.021(5) -0.024(7)
C1 0.023(4) 0.041(4) 0.049(5) 0.004(4) 0.022(4) 0.012(4)
C2 0.021(4) 0.036(4) 0.048(5) 0.006(3) 0.016(3) 0.006(3)
C3 0.035(4) 0.028(4) 0.068(6) 0.000(4) 0.027(4) 0.004(3)
C4 0.032(4) 0.042(5) 0.070(6) 0.006(4) 0.031(4) -0.005(4)
C5 0.031(4) 0.043(5) 0.059(5) 0.015(4) 0.028(4) 0.010(4)
C6 0.048(5) 0.045(5) 0.104(8) 0.033(5) 0.059(6) 0.026(4)
C7 0.033(4) 0.048(5) 0.093(7) 0.025(5) 0.045(5) 0.015(4)
C8 0.030(4) 0.041(5) 0.058(5) 0.010(4) 0.027(4) 0.002(4)
C9 0.027(4) 0.028(4) 0.043(4) -0.001(3) 0.024(3) 0.001(3)
C10 0.019(3) 0.026(4) 0.047(4) -0.008(3) 0.021(3) 0.001(3)
C11 0.029(4) 0.029(4) 0.067(6) 0.014(4) 0.035(4) 0.005(3)
C12 0.024(4) 0.037(4) 0.054(5) 0.009(4) 0.026(4) 0.003(3)
C13 0.022(4) 0.046(5) 0.048(5) 0.012(4) 0.016(3) 0.006(3)
C14 0.022(4) 0.041(4) 0.038(4) -0.003(3) 0.020(3) -0.007(3)
C15 0.024(4) 0.040(4) 0.045(4) 0.003(4) 0.027(3) 0.001(3)
C16 0.026(4) 0.053(5) 0.042(5) -0.005(4) 0.023(4) 0.008(4)
C17 0.056(6) 0.076(8) 0.069(7) -0.014(6) 0.009(5) 0.012(6)
C18 0.061(7) 0.061(7) 0.068(7) -0.010(6) 0.008(5) 0.002(5)
C19 0.090(9) 0.095(10) 0.073(8) -0.011(7) 0.030(7) -0.008(7)
C20 0.104(11) 0.078(9) 0.116(12) -0.030(8) 0.003(9) 0.025(8)
C21 0.083(10) 0.092(10) 0.120(13) -0.013(9) 0.018(9) 0.027(8)

loop_
_atom_type_symbol
_atom_type_description
_atom_type_scat_dispersion_real
_atom_type_scat_dispersion_imag
_atom_type_scat_source
C C 0.0033 0.0016 'International Tables Vol C Tables 4.2.6.8 and 6.1.1.4'
H H 0.0000 0.0000 'International Tables Vol C Tables 4.2.6.8 and 6.1.1.4'
N N 0.0061 0.0033 'International Tables Vol C Tables 4.2.6.8 and 6.1.1.4'
O O 0.0106 0.0060 'International Tables Vol C Tables 4.2.6.8 and 6.1.1.4'
Nd Nd -0.1943 3.0179 'International Tables Vol C Tables 4.2.6.8 and 6.1.1.4'

loop_
_geom_angle_atom_site_label_1
_geom_angle_atom_site_label_2
_geom_angle_atom_site_label_3
_geom_angle
_geom_angle_site_symmetry_1
_geom_angle_site_symmetry_3
O3 Nd1 O5 77.09(18) 7_556 .
O3 Nd1 O6 74.95(18) 7_556 .
O5 Nd1 O6 136.29(18) . .
O3 Nd1 O4 124.46(16) 7_556 .
O5 Nd1 O4 95.66(19) . .
O6 Nd1 O4 74.07(19) . .
O3 Nd1 O1 130.65(17) 7_556 .
O5 Nd1 O1 148.3(2) . .
O6 Nd1 O1 73.30(19) . .
O4 Nd1 O1 80.80(17) . .
O3 Nd1 O7 92.0(2) 7_556 .
O5 Nd1 O7 73.2(2) . .
O6 Nd1 O7 140.0(2) . .
O4 Nd1 O7 139.1(2) . .
O1 Nd1 O7 88.8(2) . .
O3 Nd1 O2 82.45(16) 7_556 .
O5 Nd1 O2 135.5(2) . .
O6 Nd1 O2 72.4(2) . .
O4 Nd1 O2 128.23(17) . .
O1 Nd1 O2 52.39(17) . .
O7 Nd1 O2 68.4(2) . .
O3 Nd1 N2 144.9(2) 7_556 .
O5 Nd1 N2 70.5(3) . .
O6 Nd1 N2 139.2(3) . .
O4 Nd1 N2 72.8(2) . .
O1 Nd1 N2 78.5(2) . .
O7 Nd1 N2 66.4(3) . .
O2 Nd1 N2 111.8(2) . .
O3 Nd1 O3 75.50(17) 7_556 .
O5 Nd1 O3 70.12(18) . .
O6 Nd1 O3 70.78(16) . .
O4 Nd1 O3 51.14(15) . .
O1 Nd1 O3 125.79(18) . .
O7 Nd1 O3 143.0(2) . .
O2 Nd1 O3 140.79(18) . .
N2 Nd1 O3 104.7(2) . .
O3 Nd1 C1 106.6(2) 7_556 .
O5 Nd1 C1 150.7(2) . .
O6 Nd1 C1 70.7(2) . .
O4 Nd1 C1 104.9(2) . .
O1 Nd1 C1 26.4(2) . .
O7 Nd1 C1 77.6(2) . .
O2 Nd1 C1 26.0(2) . .
N2 Nd1 C1 95.7(3) . .
O3 Nd1 C1 139.2(2) . .
O3 Nd1 C9 100.12(18) 7_556 .
O5 Nd1 C9 83.5(2) . .
O6 Nd1 C9 69.37(19) . .
O4 Nd1 C9 25.22(17) . .
O1 Nd1 C9 102.78(19) . .
O7 Nd1 C9 150.6(2) . .
O2 Nd1 C9 139.41(19) . .
N2 Nd1 C9 89.3(2) . .
O3 Nd1 C9 25.97(17) . .
C1 Nd1 C9 123.1(2) . .
O3 Nd1 Nd1 39.92(11) 7_556 7_556
O5 Nd1 Nd1 68.91(14) . 7_556
O6 Nd1 Nd1 68.02(12) . 7_556
O4 Nd1 Nd1 85.65(11) . 7_556
O1 Nd1 Nd1 141.18(15) . 7_556
O7 Nd1 Nd1 123.4(2) . 7_556
O2 Nd1 Nd1 115.76(14) . 7_556
N2 Nd1 Nd1 131.33(19) . 7_556
O3 Nd1 Nd1 35.58(10) . 7_556
C1 Nd1 Nd1 132.34(18) . 7_556
C9 Nd1 Nd1 60.63(14) . 7_556
C1 O1 Nd1 93.3(4) . .
C1 O2 Nd1 91.8(4) . .
C9 O3 Nd1 156.4(5) . 7_556
C9 O3 Nd1 89.7(4) . .
Nd1 O3 Nd1 104.50(17) 7_556 .
C9 O4 Nd1 98.6(4) . .
C16 O5 Nd1 134.3(5) . .
C16 O6 Nd1 131.6(5) 7_556 .
C21 O7 Nd1 121.0(8) . .
C21 O7 H21 106(8) . .
Nd1 O7 H21 114(7) . .
C8 N1 C12 117.4(7) . .
C19 N2 C17 99.1(9) . .
C19 N2 Nd1 140.6(8) . .
C17 N2 Nd1 113.3(6) . .
C18 N3 C19 108.2(11) . .
C18 N3 H22 113(7) . .
C19 N3 H22 139(7) . .
O2 C1 O1 122.5(6) . .
O2 C1 C2 119.7(7) . .
O1 C1 C2 117.8(7) . .
O2 C1 Nd1 62.2(4) . .
O1 C1 Nd1 60.4(3) . .
C2 C1 Nd1 177.2(6) . .
C3 C2 C7 119.8(7) . .
C3 C2 C1 120.4(7) . .
C7 C2 C1 119.8(7) . .
C4 C3 C2 120.2(7) . .
C4 C3 H3 119.9 . .
C2 C3 H3 119.9 . .
C5 C4 C3 120.7(7) . .
C5 C4 H4 119.6 . .
C3 C4 H4 119.6 . .
C4 C5 C6 119.2(7) . .
C4 C5 C8 118.5(7) . .
C6 C5 C8 122.3(7) . .
C5 C6 C7 120.8(8) . .
C5 C6 H6 119.6 . .
C7 C6 H6 119.6 . .
C2 C7 C6 119.0(8) . .
C2 C7 H7 120.5 . .
C6 C7 H7 120.5 . .
N1 C8 C5 122.8(7) . .
N1 C8 H16 118(4) . .
C5 C8 H16 120(4) . .
O4 C9 O3 120.4(7) . .
O4 C9 C10 120.1(6) . .
O3 C9 C10 119.5(6) . .
O4 C9 Nd1 56.2(4) . .
O3 C9 Nd1 64.3(4) . .
C10 C9 Nd1 173.9(5) . .
C11 C10 C15 118.8(7) 3_455 .
C11 C10 C9 121.3(7) 3_455 .
C15 C10 C9 119.8(6) . .
C10 C11 C12 121.1(7) 3_545 .
C10 C11 H11 119.5 3_545 .
C12 C11 H11 119.5 . .
C13 C12 C11 118.3(6) . .
C13 C12 N1 124.6(7) . .
C11 C12 N1 117.1(6) . .
C12 C13 C14 121.9(7) . 8
C12 C13 H13 119.0 . .
C14 C13 H13 119.0 8 .
C15 C14 C13 119.3(7) 6_566 8_456
C15 C14 C16 120.5(6) 6_566 .
C13 C14 C16 120.2(7) 8_456 .
C14 C15 C10 120.3(6) 6_565 .
C14 C15 H15 119.9 6_565 .
C10 C15 H15 119.9 . .
O6 C16 O5 124.5(7) 7_556 .
O6 C16 C14 118.6(6) 7_556 .
O5 C16 C14 116.8(7) . .
C18 C17 C21 127.3(12) . .
C18 C17 N2 114.1(10) . .
C21 C17 N2 118.4(11) . .
N3 C18 C17 104.2(10) . .
N3 C18 C20 122.4(10) . .
C17 C18 C20 133.4(12) . .
N2 C19 N3 114.0(13) . .
N2 C19 H19 123.0 . .
N3 C19 H19 123.0 . .
C18 C20 H20A 109.5 . .
C18 C20 H20B 109.5 . .
H20A C20 H20B 109.5 . .
C18 C20 H20C 109.5 . .
H20A C20 H20C 109.5 . .
H20B C20 H20C 109.5 . .
O7 C21 C17 118.9(13) . .

loop_
_geom_bond_atom_site_label_1
_geom_bond_atom_site_label_2
_geom_bond_distance
_geom_bond_site_symmetry_2
Nd1 O3 2.408(5) 7_556
Nd1 O5 2.419(5) .
Nd1 O6 2.423(6) .
Nd1 O4 2.477(5) .
Nd1 O1 2.483(5) .
Nd1 O7 2.512(7) .
Nd1 O2 2.523(5) .
Nd1 N2 2.580(8) .
Nd1 O3 2.656(4) .
Nd1 C1 2.852(7) .
Nd1 C9 2.947(7) .
Nd1 Nd1 4.0073(7) 7_556
O1 C1 1.268(10) .
O2 C1 1.252(10) .
O3 C9 1.290(8) .
O3 Nd1 2.408(5) 7_556
O4 C9 1.270(9) .
O5 C16 1.278(9) .
O6 C16 1.265(10) 7_556
O7 C21 1.320(16) .
O7 H21 1.05(5) .
N1 C8 1.261(10) .
N1 C12 1.407(9) .
N2 C19 1.343(15) .
N2 C17 1.466(14) .
N3 C18 1.362(15) .
N3 C19 1.406(15) .
N3 H22 1.06(5) .
C1 C2 1.503(10) .
C2 C3 1.383(11) .
C2 C7 1.389(11) .
C3 C4 1.383(11) .
C3 H3 0.9300 .
C4 C5 1.377(11) .
C4 H4 0.9300 .
C5 C6 1.379(12) .
C5 C8 1.482(10) .
C6 C7 1.400(10) .
C6 H6 0.9300 .
C7 H7 0.9300 .
C8 H16 1.06(8) .
C9 C10 1.454(10) .
C10 C11 1.396(9) 3_455
C10 C15 1.416(10) .
C11 C10 1.396(9) 3_545
C11 C12 1.406(11) .
C11 H11 0.9300 .
C12 C13 1.382(10) .
C13 C14 1.395(9) 8
C13 H13 0.9300 .
C14 C15 1.387(10) 6_566
C14 C13 1.395(9) 8_456
C14 C16 1.492(10) .
C15 C14 1.387(10) 6_565
C15 H15 0.9300 .
C16 O6 1.265(10) 7_556
C17 C18 1.372(15) .
C17 C21 1.448(17) .
C18 C20 1.411(16) .
C19 H19 0.9300 .
C20 H20A 0.9600 .
C20 H20B 0.9600 .
C20 H20C 0.9600 .
